data_4062107
loop_
_publ_author_name
'Klose, Stefanie'
'Fl\"orke, Ulrich'
'Mathur, Pradeep'
'Egold, Hans'

_publ_section_title
;
Chalcogen centered spirocyclic mixed metal carbonyl complexes:
Synthesis and molecular structures of
(CO)~8~(\m-PCy~2~)Re~2~(\m~4~-E)Fe~2~(\m-ER)(CO)~6~ and
((CO)~8~(\m-PCy~2~)Re~2~(\m~4~-E)Fe~2~(CO)~6~)~2~(\m~4~-E~2~)
(E = S, Se, Te; R = org. residue)
;
_journal_name_full Organometallics
_journal_year 2003
_chemical_formula_moiety 'C52 H44 Fe4 O28 P2 Re4 Se4'
_chemical_formula_sum 'C52 H44 Fe4 O28 P2 Re4 Se4'
_chemical_formula_weight 2462.85
_space_group_IT_number 2
_symmetry_cell_setting triclinic
_symmetry_space_group_name_Hall '-P 1'
_symmetry_space_group_name_H-M 'P -1'
_cell_angle_alpha 69.958(2)
_cell_angle_beta 79.061(1)
_cell_angle_gamma 77.534(1)
_cell_formula_units_Z 1
_cell_length_a 9.3334(7)
_cell_length_b 11.9734(9)
_cell_length_c 17.0212(13)
_cell_measurement_temperature 133(2)
_cell_volume 1730.9(2)
_diffrn_ambient_temperature 133(2)
_exptl_crystal_density_diffrn 2.363
_cod_depositor_comments
;
The following automatic conversions were performed:
'_symmetry_cell_setting' value 'Triclinic' changed to 'triclinic'
according to '/home/saulius/struct/CIF-dictionaries/cif_core.dic'
dictionary named 'cif_core.dic' version 2.4.1 from 2010-06-29.

Automatic conversion script
Id: cif_fix_enum 1527 2010-12-29 10:47:43Z saulius 
;
_cod_database_code 4062107

loop_
_symmetry_equiv_pos_as_xyz
'x, y, z'
'-x, -y, -z'

loop_
_atom_site_label
_atom_site_type_symbol
_atom_site_fract_x
_atom_site_fract_y
_atom_site_fract_z
_atom_site_U_iso_or_equiv
_atom_site_adp_type
_atom_site_occupancy
_atom_site_symmetry_multiplicity
_atom_site_calc_flag
_atom_site_refinement_flags
_atom_site_disorder_assembly
_atom_site_disorder_group
Re1 Re 0.39749(3) 0.85946(2) 0.163472(15) 0.02144(7) Uani 1 1 d . . .
Re2 Re 0.03993(3) 0.72823(2) 0.309146(16) 0.02108(7) Uani 1 1 d . . .
Fe1 Fe 0.09707(10) 1.08279(8) 0.31515(5) 0.0223(2) Uani 1 1 d . . .
Fe2 Fe 0.28651(9) 0.92362(8) 0.40647(5) 0.0220(2) Uani 1 1 d . . .
Se1 Se 0.20269(7) 0.89378(6) 0.29116(4) 0.01874(14) Uani 1 1 d . . .
Se2 Se 0.02932(7) 0.94600(6) 0.44839(4) 0.02246(15) Uani 1 1 d . . .
P1 P 0.26113(17) 0.68193(15) 0.20595(10) 0.0195(4) Uani 1 1 d . . .
O1 O 0.5623(5) 1.0769(4) 0.1141(3) 0.0409(13) Uani 1 1 d . . .
C1 C 0.4964(7) 0.9987(6) 0.1354(4) 0.0304(17) Uani 1 1 d . . .
O2 O 0.6115(5) 0.7166(4) 0.2986(3) 0.0394(13) Uani 1 1 d . . .
C2 C 0.5325(7) 0.7690(6) 0.2487(4) 0.0269(16) Uani 1 1 d . . .
O3 O 0.1676(6) 1.0121(5) 0.0383(3) 0.0521(15) Uani 1 1 d . . .
C3 C 0.2498(8) 0.9548(6) 0.0830(4) 0.0291(17) Uani 1 1 d . . .
O4 O 0.6300(5) 0.7819(5) 0.0302(3) 0.0453(14) Uani 1 1 d . . .
C4 C 0.5389(8) 0.8107(6) 0.0786(4) 0.0288(16) Uani 1 1 d . . .
O5 O -0.1307(6) 0.9176(5) 0.1658(3) 0.0548(16) Uani 1 1 d . . .
C5 C -0.0655(8) 0.8494(7) 0.2162(4) 0.0346(18) Uani 1 1 d . . .
O6 O -0.1073(5) 0.5300(5) 0.2974(3) 0.0552(16) Uani 1 1 d . . .
C6 C -0.0527(7) 0.6043(6) 0.3029(4) 0.0297(16) Uani 1 1 d . . .
O7 O 0.1789(6) 0.5428(5) 0.4670(3) 0.0527(15) Uani 1 1 d . . .
C7 C 0.1334(7) 0.6125(7) 0.4076(4) 0.0333(18) Uani 1 1 d . . .
O8 O -0.2340(5) 0.7696(5) 0.4371(3) 0.0445(14) Uani 1 1 d . . .
C8 C -0.1284(8) 0.7612(6) 0.3903(4) 0.0278(16) Uani 1 1 d . . .
O9 O 0.2781(6) 1.2221(5) 0.1696(3) 0.0567(16) Uani 1 1 d . . .
C9 C 0.2108(8) 1.1640(6) 0.2272(4) 0.0337(17) Uani 1 1 d . . .
O10 O 0.0258(6) 1.2828(4) 0.3840(3) 0.0507(15) Uani 1 1 d . . .
C10 C 0.0561(7) 1.2048(6) 0.3569(4) 0.0306(17) Uani 1 1 d . . .
O11 O -0.1751(6) 1.1264(5) 0.2382(3) 0.0554(16) Uani 1 1 d . . .
C11 C -0.0715(8) 1.1114(6) 0.2674(4) 0.0312(17) Uani 1 1 d . . .
O12 O 0.3429(5) 1.0090(5) 0.5372(3) 0.0423(13) Uani 1 1 d . . .
C12 C 0.3192(7) 0.9782(6) 0.4841(4) 0.0277(16) Uani 1 1 d . . .
O13 O 0.5557(5) 1.0043(5) 0.3015(3) 0.0444(14) Uani 1 1 d . . .
C13 C 0.4478(8) 0.9743(6) 0.3411(4) 0.0302(17) Uani 1 1 d . . .
O14 O 0.4083(6) 0.6704(5) 0.4882(3) 0.0560(16) Uani 1 1 d . . .
C14 C 0.3601(8) 0.7677(7) 0.4580(4) 0.0323(17) Uani 1 1 d . . .
C21 C 0.3799(6) 0.5405(5) 0.2625(4) 0.0224(14) Uani 1 1 d . . .
H21A H 0.3997 0.5552 0.3136 0.027 Uiso 1 1 calc R . .
C22 C 0.3057(7) 0.4281(6) 0.2966(4) 0.0314(17) Uani 1 1 d . . .
H22A H 0.2080 0.4469 0.3283 0.038 Uiso 1 1 calc R . .
H22B H 0.2892 0.4053 0.2488 0.038 Uiso 1 1 calc R . .
C23 C 0.3968(7) 0.3240(6) 0.3532(4) 0.0379(19) Uani 1 1 d . . .
H23A H 0.3463 0.2529 0.3720 0.046 Uiso 1 1 calc R . .
H23B H 0.4052 0.3439 0.4039 0.046 Uiso 1 1 calc R . .
C24 C 0.5499(7) 0.2931(6) 0.3099(4) 0.0388(18) Uani 1 1 d . . .
H24A H 0.5427 0.2638 0.2632 0.047 Uiso 1 1 calc R . .
H24B H 0.6088 0.2279 0.3505 0.047 Uiso 1 1 calc R . .
C25 C 0.6278(7) 0.4046(6) 0.2748(4) 0.0383(18) Uani 1 1 d . . .
H25A H 0.6434 0.4296 0.3219 0.046 Uiso 1 1 calc R . .
H25B H 0.7258 0.3844 0.2439 0.046 Uiso 1 1 calc R . .
C26 C 0.5349(7) 0.5066(6) 0.2163(4) 0.0299(16) Uani 1 1 d . . .
H26A H 0.5235 0.4826 0.1680 0.036 Uiso 1 1 calc R . .
H26B H 0.5858 0.5778 0.1941 0.036 Uiso 1 1 calc R . .
C31 C 0.2110(8) 0.6457(7) 0.1170(4) 0.040(2) Uani 1 1 d . . .
H31A H 0.2105 0.5570 0.1411 0.048 Uiso 1 1 calc R . .
C32 C 0.0659(9) 0.6911(10) 0.0916(5) 0.090(4) Uani 1 1 d . . .
H32A H 0.0532 0.7802 0.0706 0.108 Uiso 1 1 calc R . .
H32B H -0.0077 0.6684 0.1421 0.108 Uiso 1 1 calc R . .
C33 C 0.0307(9) 0.6481(9) 0.0244(5) 0.065(3) Uani 1 1 d . . .
H33A H 0.0151 0.5632 0.0500 0.078 Uiso 1 1 calc R . .
H33B H -0.0627 0.6968 0.0038 0.078 Uiso 1 1 calc R . .
C34 C 0.1473(11) 0.6564(11) -0.0476(5) 0.089(4) Uani 1 1 d . . .
H34A H 0.1290 0.6092 -0.0813 0.107 Uiso 1 1 calc R . .
H34B H 0.1405 0.7416 -0.0838 0.107 Uiso 1 1 calc R . .
C35 C 0.2935(11) 0.6145(11) -0.0255(6) 0.099(4) Uani 1 1 d . . .
H35A H 0.3638 0.6414 -0.0769 0.119 Uiso 1 1 calc R . .
H35B H 0.3104 0.5253 -0.0066 0.119 Uiso 1 1 calc R . .
C36 C 0.3299(8) 0.6545(8) 0.0417(4) 0.051(2) Uani 1 1 d . . .
H36A H 0.3467 0.7391 0.0168 0.061 Uiso 1 1 calc R . .
H36B H 0.4234 0.6047 0.0616 0.061 Uiso 1 1 calc R . .

loop_
_atom_site_aniso_label
_atom_site_aniso_U_11
_atom_site_aniso_U_22
_atom_site_aniso_U_33
_atom_site_aniso_U_23
_atom_site_aniso_U_13
_atom_site_aniso_U_12
Re1 0.01948(14) 0.02076(15) 0.02145(14) -0.00591(12) 0.00134(11) -0.00245(12)
Re2 0.01713(14) 0.02174(16) 0.02527(15) -0.00935(12) -0.00051(11) -0.00372(12)
Fe1 0.0219(5) 0.0190(5) 0.0250(5) -0.0078(4) -0.0011(4) -0.0015(4)
Fe2 0.0192(5) 0.0239(5) 0.0245(5) -0.0099(4) -0.0036(4) -0.0021(4)
Se1 0.0170(3) 0.0195(4) 0.0201(3) -0.0076(3) -0.0011(3) -0.0027(3)
Se2 0.0213(3) 0.0248(4) 0.0232(3) -0.0109(3) 0.0011(3) -0.0055(3)
P1 0.0180(9) 0.0205(10) 0.0203(9) -0.0081(8) -0.0011(7) -0.0021(7)
O1 0.040(3) 0.035(3) 0.045(3) -0.008(3) 0.000(2) -0.014(3)
C1 0.024(4) 0.033(4) 0.027(4) -0.007(3) -0.004(3) 0.008(3)
O2 0.036(3) 0.038(3) 0.049(3) -0.017(3) -0.021(3) 0.003(3)
C2 0.018(4) 0.033(4) 0.031(4) -0.011(3) 0.005(3) -0.014(3)
O3 0.049(4) 0.049(4) 0.049(4) 0.002(3) -0.024(3) -0.001(3)
C3 0.033(4) 0.034(5) 0.021(4) -0.009(3) 0.004(3) -0.013(4)
O4 0.042(3) 0.052(4) 0.036(3) -0.018(3) 0.016(2) -0.007(3)
C4 0.036(4) 0.025(4) 0.023(4) -0.001(3) -0.006(3) -0.007(3)
O5 0.045(4) 0.065(4) 0.049(4) -0.013(3) -0.024(3) 0.008(3)
C5 0.032(4) 0.038(5) 0.038(5) -0.015(4) 0.000(3) -0.015(4)
O6 0.035(3) 0.035(3) 0.104(5) -0.028(3) -0.017(3) -0.005(3)
C6 0.016(4) 0.021(4) 0.049(5) -0.011(4) -0.008(3) 0.006(3)
O7 0.064(4) 0.048(4) 0.039(3) -0.002(3) -0.015(3) -0.008(3)
C7 0.026(4) 0.034(5) 0.039(5) -0.012(4) 0.004(3) -0.010(4)
O8 0.031(3) 0.046(4) 0.060(4) -0.030(3) 0.019(3) -0.014(3)
C8 0.038(4) 0.021(4) 0.026(4) -0.007(3) -0.010(3) -0.006(3)
O9 0.070(4) 0.031(3) 0.052(4) -0.004(3) 0.022(3) -0.012(3)
C9 0.038(4) 0.019(4) 0.043(5) -0.015(4) -0.002(4) 0.002(3)
O10 0.069(4) 0.027(3) 0.054(3) -0.019(3) 0.013(3) -0.011(3)
C10 0.027(4) 0.029(4) 0.032(4) -0.008(3) 0.002(3) -0.007(3)
O11 0.037(3) 0.062(4) 0.069(4) -0.020(3) -0.023(3) 0.002(3)
C11 0.034(4) 0.023(4) 0.034(4) -0.011(3) -0.002(3) 0.004(3)
O12 0.030(3) 0.057(4) 0.055(3) -0.038(3) -0.015(2) 0.004(3)
C12 0.018(4) 0.035(4) 0.032(4) -0.013(3) -0.004(3) -0.001(3)
O13 0.035(3) 0.069(4) 0.040(3) -0.023(3) 0.001(2) -0.025(3)
C13 0.037(4) 0.033(4) 0.031(4) -0.020(3) -0.012(3) -0.004(4)
O14 0.066(4) 0.033(3) 0.068(4) -0.005(3) -0.031(3) -0.003(3)
C14 0.034(4) 0.033(5) 0.032(4) -0.006(4) -0.011(3) -0.011(4)
C21 0.023(4) 0.017(4) 0.022(3) -0.004(3) 0.001(3) 0.001(3)
C22 0.028(4) 0.022(4) 0.047(5) -0.013(4) -0.003(3) -0.006(3)
C23 0.030(4) 0.026(4) 0.053(5) 0.001(4) -0.011(4) -0.011(4)
C24 0.037(5) 0.019(4) 0.055(5) -0.004(4) -0.017(4) 0.003(3)
C25 0.026(4) 0.030(4) 0.051(5) -0.010(4) -0.001(3) 0.006(3)
C26 0.029(4) 0.028(4) 0.030(4) -0.012(3) 0.000(3) 0.003(3)
C31 0.043(5) 0.055(6) 0.028(4) -0.023(4) 0.001(3) -0.007(4)
C32 0.049(6) 0.179(12) 0.069(7) -0.071(8) -0.016(5) -0.013(7)
C33 0.060(6) 0.093(8) 0.064(6) -0.047(6) -0.032(5) 0.002(6)
C34 0.088(8) 0.163(12) 0.036(5) -0.048(7) -0.018(5) -0.027(8)
C35 0.080(8) 0.186(13) 0.067(7) -0.093(8) -0.003(6) -0.013(8)
C36 0.053(5) 0.068(7) 0.035(5) -0.024(4) 0.005(4) -0.014(5)

loop_
_geom_bond_atom_site_label_1
_geom_bond_atom_site_label_2
_geom_bond_distance
_geom_bond_site_symmetry_2
_geom_bond_publ_flag
Re1 C4 1.921(7) . ?
Re1 C1 1.952(7) . ?
Re1 C2 1.973(7) . ?
Re1 C3 2.011(7) . ?
Re1 P1 2.5350(16) . ?
Re1 Se1 2.6435(6) . ?
Re2 C6 1.912(7) . ?
Re2 C8 1.954(7) . ?
Re2 C7 1.983(8) . ?
Re2 C5 1.994(8) . ?
Re2 P1 2.5401(16) . ?
Re2 Se1 2.6529(6) . ?
Fe1 C10 1.776(7) . ?
Fe1 C9 1.777(7) . ?
Fe1 C11 1.820(7) . ?
Fe1 Se2 2.3627(11) . ?
Fe1 Se1 2.4036(11) . ?
Fe1 Fe2 2.5947(13) . ?
Fe2 C12 1.760(6) . ?
Fe2 C13 1.780(7) . ?
Fe2 C14 1.810(8) . ?
Fe2 Se2 2.3550(11) . ?
Fe2 Se1 2.4034(10) . ?
Se2 Se2 2.4383(12) 2_576 ?
P1 C21 1.871(6) . ?
P1 C31 1.873(6) . ?
O1 C1 1.148(7) . ?
O2 C2 1.154(7) . ?
O3 C3 1.129(8) . ?
O4 C4 1.150(7) . ?
O5 C5 1.131(8) . ?
O6 C6 1.154(7) . ?
O7 C7 1.153(8) . ?
O8 C8 1.153(7) . ?
O9 C9 1.152(7) . ?
O10 C10 1.138(7) . ?
O11 C11 1.124(7) . ?
O12 C12 1.158(6) . ?
O13 C13 1.153(7) . ?
O14 C14 1.130(8) . ?
C21 C22 1.531(8) . ?
C21 C26 1.553(8) . ?
C22 C23 1.495(9) . ?
C23 C24 1.510(9) . ?
C24 C25 1.541(8) . ?
C25 C26 1.507(9) . ?
C31 C32 1.435(10) . ?
C31 C36 1.518(8) . ?
C32 C33 1.516(9) . ?
C33 C34 1.467(10) . ?
C34 C35 1.423(12) . ?
C35 C36 1.499(9) . ?
